data_4020300
loop_
_publ_author_name
'Johannes Sch\"utz'
'Petra Windisch'
'Elka Kristeva'
'Klaus Wurst'
'Karl-Hans Ongania'
'Ulrike E. I. Horvath'
'Herwig Schottenberger'
'Gerhard Laus'
'Helmut Schmidhammer'

_journal_name_full 'Journal of Organic Chemistry'
_journal_page_first 5323
_journal_page_last 5326
_journal_paper_doi 10.1021/jo050362v
_journal_volume 70
_journal_year 2005
_chemical_formula_sum 'C19 H20 N2 O3'
_chemical_formula_weight 324.37
_space_group_IT_number 19
_symmetry_cell_setting orthorhombic
_symmetry_space_group_name_Hall 'P 2ac 2ab'
_symmetry_space_group_name_H-M 'P 21 21 21'
_cell_angle_alpha 90.00
_cell_angle_beta 90.00
_cell_angle_gamma 90.00
_cell_formula_units_Z 4
_cell_length_a 7.7142(2)
_cell_length_b 12.4890(3)
_cell_length_c 16.4407(4)
_cell_measurement_temperature 233(2)
_cell_volume 1583.94(7)
_diffrn_ambient_temperature 233(2)
_exptl_crystal_density_diffrn 1.360
_cod_database_code 4020300

loop_
_symmetry_equiv_pos_as_xyz
'x, y, z'
'-x+1/2, -y, z+1/2'
'-x, y+1/2, -z+1/2'
'x+1/2, -y+1/2, -z'

loop_
_atom_site_label
_atom_site_type_symbol
_atom_site_fract_x
_atom_site_fract_y
_atom_site_fract_z
_atom_site_U_iso_or_equiv
_atom_site_adp_type
_atom_site_occupancy
_atom_site_symmetry_multiplicity
_atom_site_calc_flag
_atom_site_refinement_flags
_atom_site_disorder_assembly
_atom_site_disorder_group
O1 O -0.06994(17) 0.17841(11) 0.06995(8) 0.0443(4) Uani 1 1 d . . .
O2 O 0.12346(16) 0.11752(9) 0.20961(7) 0.0334(3) Uani 1 1 d . . .
O3 O 0.48416(18) -0.14249(11) 0.30747(7) 0.0384(3) Uani 1 1 d . . .
H3O H 0.602(4) -0.129(2) 0.2888(15) 0.067(7) Uiso 1 1 d . . .
N1 N 0.66278(18) -0.11887(12) 0.16829(9) 0.0336(4) Uani 1 1 d . . .
N2 N -0.1600(3) 0.06385(16) 0.38572(13) 0.0658(6) Uani 1 1 d . . .
C1 C 0.1824(2) -0.05789(15) -0.00058(10) 0.0373(4) Uani 1 1 d . . .
H1 H 0.1934 -0.1020 -0.0466 0.045 Uiso 1 1 calc . . .
C2 C 0.0675(2) 0.02784(17) -0.00263(11) 0.0387(5) Uani 1 1 d . . .
H2 H 0.0059 0.0420 -0.0508 0.046 Uiso 1 1 calc . . .
C3 C 0.0413(2) 0.09338(14) 0.06485(11) 0.0330(4) Uani 1 1 d . . .
C4 C 0.1359(2) 0.06854(13) 0.13406(10) 0.0283(4) Uani 1 1 d . . .
C5 C 0.2137(2) 0.04375(13) 0.26612(10) 0.0299(4) Uani 1 1 d . . .
H5 H 0.2729 0.0850 0.3094 0.036 Uiso 1 1 calc . . .
C6 C 0.0814(2) -0.03019(15) 0.30301(10) 0.0327(4) Uani 1 1 d . . .
C7 C 0.0834(2) -0.13631(15) 0.29390(11) 0.0364(4) Uani 1 1 d . . .
H7 H -0.0062 -0.1759 0.3183 0.044 Uiso 1 1 calc . . .
C8 C 0.2182(2) -0.19617(14) 0.24768(11) 0.0338(4) Uani 1 1 d . . .
H8A H 0.1706 -0.2165 0.1946 0.041 Uiso 1 1 calc . . .
H8B H 0.2459 -0.2622 0.2772 0.041 Uiso 1 1 calc . . .
C9 C 0.4961(2) -0.17623(13) 0.16289(11) 0.0296(4) Uani 1 1 d . . .
H9 H 0.5207 -0.2524 0.1749 0.036 Uiso 1 1 calc . . .
C10 C 0.4040(2) -0.17324(14) 0.07871(10) 0.0330(4) Uani 1 1 d . . .
H10A H 0.4923 -0.1701 0.0359 0.040 Uiso 1 1 calc . . .
H10B H 0.3389 -0.2400 0.0715 0.040 Uiso 1 1 calc . . .
C11 C 0.2812(2) -0.07969(14) 0.06809(10) 0.0294(4) Uani 1 1 d . . .
C12 C 0.2555(2) -0.01228(13) 0.13320(10) 0.0261(4) Uani 1 1 d . . .
C13 C 0.3474(2) -0.01532(13) 0.21384(10) 0.0265(4) Uani 1 1 d . . .
C14 C 0.3848(2) -0.13319(14) 0.23430(10) 0.0285(4) Uani 1 1 d . . .
C15 C 0.5176(2) 0.04783(14) 0.20898(11) 0.0335(4) Uani 1 1 d . . .
H15A H 0.4931 0.1211 0.1910 0.040 Uiso 1 1 calc . . .
H15B H 0.5700 0.0517 0.2632 0.040 Uiso 1 1 calc . . .
C16 C 0.6447(2) -0.00389(14) 0.15048(12) 0.0370(4) Uani 1 1 d . . .
H16A H 0.6037 0.0056 0.0945 0.044 Uiso 1 1 calc . . .
H16B H 0.7580 0.0311 0.1553 0.044 Uiso 1 1 calc . . .
C17 C 0.7998(2) -0.16649(16) 0.11937(13) 0.0436(5) Uani 1 1 d . . .
H17A H 0.9074 -0.1282 0.1286 0.065 Uiso 1 1 calc R . .
H17B H 0.7689 -0.1621 0.0623 0.065 Uiso 1 1 calc R . .
H17C H 0.8144 -0.2410 0.1346 0.065 Uiso 1 1 calc R . .
C18 C -0.1671(4) 0.2049(2) -0.00140(16) 0.0666(7) Uani 1 1 d . . .
H18A H -0.2403 0.2664 0.0097 0.100 Uiso 1 1 calc R . .
H18B H -0.2389 0.1445 -0.0169 0.100 Uiso 1 1 calc R . .
H18C H -0.0881 0.2219 -0.0454 0.100 Uiso 1 1 calc R . .
C19 C -0.0545(3) 0.02063(17) 0.34902(12) 0.0429(5) Uani 1 1 d . . .

loop_
_atom_site_aniso_label
_atom_site_aniso_U_11
_atom_site_aniso_U_22
_atom_site_aniso_U_33
_atom_site_aniso_U_23
_atom_site_aniso_U_13
_atom_site_aniso_U_12
O1 0.0473(8) 0.0424(8) 0.0430(7) 0.0082(6) -0.0038(6) 0.0159(6)
O2 0.0402(7) 0.0284(6) 0.0315(6) -0.0001(5) 0.0009(5) 0.0057(5)
O3 0.0387(8) 0.0475(8) 0.0288(6) 0.0033(6) -0.0060(5) 0.0048(6)
N1 0.0261(7) 0.0338(8) 0.0410(8) -0.0028(7) 0.0025(6) -0.0013(6)
N2 0.0594(12) 0.0685(13) 0.0694(13) 0.0000(11) 0.0258(11) 0.0143(11)
C1 0.0443(11) 0.0413(10) 0.0261(9) -0.0030(8) -0.0014(8) 0.0031(9)
C2 0.0418(11) 0.0453(11) 0.0289(9) 0.0064(8) -0.0049(8) 0.0017(9)
C3 0.0316(9) 0.0313(10) 0.0361(10) 0.0093(7) 0.0024(8) 0.0019(8)
C4 0.0316(9) 0.0249(8) 0.0284(8) 0.0017(7) 0.0029(7) -0.0028(7)
C5 0.0331(9) 0.0290(9) 0.0277(9) -0.0016(7) -0.0020(7) 0.0023(7)
C6 0.0307(9) 0.0395(10) 0.0279(9) 0.0015(8) 0.0022(7) 0.0033(8)
C7 0.0327(10) 0.0381(10) 0.0383(10) 0.0082(9) 0.0063(8) -0.0006(8)
C8 0.0330(9) 0.0281(9) 0.0403(10) 0.0046(8) 0.0022(8) -0.0007(8)
C9 0.0285(9) 0.0264(8) 0.0339(9) -0.0005(7) -0.0010(7) 0.0015(7)
C10 0.0360(10) 0.0312(10) 0.0318(9) -0.0051(8) 0.0010(7) 0.0044(8)
C11 0.0300(9) 0.0305(9) 0.0277(9) 0.0006(7) 0.0008(7) -0.0015(7)
C12 0.0255(8) 0.0255(8) 0.0272(8) 0.0009(7) 0.0006(7) -0.0033(7)
C13 0.0275(8) 0.0267(8) 0.0254(8) -0.0016(7) -0.0018(7) -0.0024(7)
C14 0.0304(9) 0.0301(9) 0.0251(8) 0.0017(7) -0.0041(7) 0.0002(7)
C15 0.0325(10) 0.0283(9) 0.0395(10) -0.0044(8) 0.0003(8) -0.0037(7)
C16 0.0295(9) 0.0333(9) 0.0482(11) -0.0014(8) 0.0053(8) -0.0064(8)
C17 0.0309(10) 0.0434(11) 0.0565(12) -0.0042(10) 0.0074(9) 0.0015(8)
C18 0.0686(16) 0.0713(16) 0.0600(14) 0.0106(13) -0.0164(13) 0.0296(13)
C19 0.0420(11) 0.0463(11) 0.0404(10) 0.0043(9) 0.0100(9) 0.0036(9)

loop_
_geom_bond_atom_site_label_1
_geom_bond_atom_site_label_2
_geom_bond_distance
_geom_bond_site_symmetry_2
_geom_bond_publ_flag
O1 C3 1.368(2) . ?
O1 C18 1.431(3) . ?
O2 C4 1.388(2) . ?
O2 C5 1.482(2) . ?
O3 H3O 0.97(3) . ?
O3 C14 1.431(2) . ?
N1 C17 1.455(2) . ?
N1 C16 1.472(2) . ?
N1 C9 1.474(2) . ?
N2 C19 1.148(3) . ?
C1 C11 1.389(2) . ?
C1 C2 1.390(3) . ?
C2 C3 1.393(3) . ?
C3 C4 1.387(2) . ?
C4 C12 1.368(2) . ?
C5 C6 1.504(2) . ?
C5 C13 1.532(2) . ?
C6 C7 1.334(3) . ?
C6 C19 1.440(3) . ?
C7 C8 1.489(3) . ?
C8 C14 1.522(2) . ?
C9 C14 1.551(2) . ?
C9 C10 1.556(2) . ?
C10 C11 1.514(2) . ?
C11 C12 1.376(2) . ?
C12 C13 1.504(2) . ?
C13 C15 1.534(2) . ?
C13 C14 1.537(2) . ?
C15 C16 1.518(3) . ?

loop_
_cod_related_entry_id
_cod_related_entry_database
_cod_related_entry_code
1 ChemSpider 9913541
